data_7238400
loop_
_publ_author_name
'Becker, Martin'
'Schulz, Axel'
'Villinger, Alexander'
'Voss, Karsten'

_publ_section_title
;
 Stable sulfate and nitrate borane-adduct anions
;
_journal_issue 1
_journal_name_full 'RSC Advances'
_journal_page_first 128
_journal_paper_doi 10.1039/c1ra00186h
_journal_volume 1
_journal_year 2011
_chemical_formula_moiety 'C18 B F15 H2O, O2 H4'
_chemical_formula_sum 'C18 H6 B F15 O3'
_chemical_formula_weight 566.04
_space_group_IT_number 15
_space_group_name_Hall '-C 2yc'
_space_group_name_H-M_alt 'C 1 2/c 1'
_symmetry_cell_setting monoclinic
_symmetry_Int_Tables_number 15
_symmetry_space_group_name_Hall '-C 2yc'
_symmetry_space_group_name_H-M 'C 1 2/c 1'
_atom_sites_solution_hydrogens geom
_atom_sites_solution_primary direct
_atom_sites_solution_secondary difmap
_audit_creation_method SHELXL-97
_cell_angle_alpha 90.00
_cell_angle_beta 96.45(3)
_cell_angle_gamma 90.00
_cell_formula_units_Z 8
_cell_length_a 19.367(4)
_cell_length_b 10.729(2)
_cell_length_c 19.820(4)
_cell_measurement_reflns_used 8416
_cell_measurement_temperature 173(2)
_cell_measurement_theta_max 57.923
_cell_measurement_theta_min 4.414
_cell_volume 4092.3(14)
_computing_cell_refinement 'Bruker Apex v2.0-2'
_computing_data_collection 'Bruker Apex v2.0-2'
_computing_data_reduction 'Bruker SAINT'
_computing_molecular_graphics 'ORTEP-3 (Farrugia, 1997)'
_computing_publication_material SHELXL-97
_computing_structure_refinement 'SHELXL-97 (Sheldrick, 2008)'
_computing_structure_solution 'SHELXS-97 (Sheldrick, 1997)'
_diffrn_ambient_temperature 173(2)
_diffrn_measured_fraction_theta_full 0.980
_diffrn_measured_fraction_theta_max 0.980
_diffrn_measurement_device_type 'Bruker-Nonius Apex X8-CCD-diffractometer'
_diffrn_measurement_method 'phi and psi scans'
_diffrn_radiation_monochromator graphite
_diffrn_radiation_source 'fine-focus sealed tube'
_diffrn_radiation_type MoK\a
_diffrn_radiation_wavelength 0.71073
_diffrn_reflns_av_R_equivalents 0.0212
_diffrn_reflns_av_sigmaI/netI 0.0207
_diffrn_reflns_limit_h_max 26
_diffrn_reflns_limit_h_min -25
_diffrn_reflns_limit_k_max 14
_diffrn_reflns_limit_k_min -13
_diffrn_reflns_limit_l_max 26
_diffrn_reflns_limit_l_min -21
_diffrn_reflns_number 21007
_diffrn_reflns_theta_full 28.50
_diffrn_reflns_theta_max 28.50
_diffrn_reflns_theta_min 2.36
_exptl_absorpt_coefficient_mu 0.213
_exptl_absorpt_correction_T_max 0.9648
_exptl_absorpt_correction_T_min 0.9293
_exptl_absorpt_correction_type multi-scan
_exptl_absorpt_process_details '(SADABS; Sheldrick, 2004)'
_exptl_crystal_colour colourless
_exptl_crystal_density_diffrn 1.837
_exptl_crystal_density_method 'not measured'
_exptl_crystal_description block
_exptl_crystal_F_000 2224
_exptl_crystal_size_max 0.35
_exptl_crystal_size_mid 0.24
_exptl_crystal_size_min 0.17
_refine_diff_density_max 0.443
_refine_diff_density_min -0.331
_refine_diff_density_rms 0.050
_refine_ls_extinction_method none
_refine_ls_goodness_of_fit_ref 1.046
_refine_ls_hydrogen_treatment mixed
_refine_ls_matrix_type full
_refine_ls_number_parameters 358
_refine_ls_number_reflns 5088
_refine_ls_number_restraints 0
_refine_ls_restrained_S_all 1.046
_refine_ls_R_factor_all 0.0539
_refine_ls_R_factor_gt 0.0387
_refine_ls_shift/su_max 0.001
_refine_ls_shift/su_mean 0.000
_refine_ls_structure_factor_coef Fsqd
_refine_ls_weighting_details 'calc w=1/[\s^2^(Fo^2^)+(0.0546P)^2^+2.3740P] where P=(Fo^2^+2Fc^2^)/3'
_refine_ls_weighting_scheme calc
_refine_ls_wR_factor_gt 0.0998
_refine_ls_wR_factor_ref 0.1059
_reflns_number_gt 3946
_reflns_number_total 5088
_reflns_threshold_expression >2\s(I)
_cod_data_source_file c1ra00186h.txt
_cod_data_source_block kv12
_cod_original_cell_volume 4092.2(14)
_cod_original_sg_symbol_H-M 'C 2/c'
_cod_database_code 7238400

loop_
_symmetry_equiv_pos_as_xyz
'x, y, z'
'-x, y, -z+1/2'
'x+1/2, y+1/2, z'
'-x+1/2, y+1/2, -z+1/2'
'-x, -y, -z'
'x, -y, z-1/2'
'-x+1/2, -y+1/2, -z'
'x+1/2, -y+1/2, z-1/2'

loop_
_atom_site_label
_atom_site_type_symbol
_atom_site_fract_x
_atom_site_fract_y
_atom_site_fract_z
_atom_site_U_iso_or_equiv
_atom_site_adp_type
_atom_site_occupancy
_atom_site_symmetry_multiplicity
_atom_site_calc_flag
O1 O 0.10695(5) 0.88523(10) 0.31002(6) 0.0275(2) Uani 1 1 d
H1 H 0.0997(13) 0.820(2) 0.2752(13) 0.068(7) Uiso 1 1 d
H2 H 0.0905(11) 0.859(2) 0.3443(12) 0.052(6) Uiso 1 1 d
B B 0.15663(8) 1.00129(15) 0.30579(8) 0.0211(3) Uani 1 1 d
C1 C 0.11127(7) 1.12617(14) 0.32424(7) 0.0236(3) Uani 1 1 d
C2 C 0.10687(7) 1.23982(14) 0.28872(8) 0.0271(3) Uani 1 1 d
C3 C 0.06918(8) 1.34359(15) 0.30749(9) 0.0303(3) Uani 1 1 d
C4 C 0.03272(8) 1.33624(16) 0.36327(9) 0.0329(4) Uani 1 1 d
C5 C 0.03509(8) 1.22556(17) 0.40037(8) 0.0324(4) Uani 1 1 d
C6 C 0.07457(7) 1.12513(15) 0.38083(7) 0.0261(3) Uani 1 1 d
C7 C 0.17254(7) 0.99812(13) 0.22661(7) 0.0212(3) Uani 1 1 d
C8 C 0.23847(7) 1.00290(13) 0.20359(8) 0.0232(3) Uani 1 1 d
C9 C 0.24886(7) 0.99150(14) 0.13583(8) 0.0257(3) Uani 1 1 d
C10 C 0.19175(8) 0.97374(15) 0.08709(8) 0.0281(3) Uani 1 1 d
C11 C 0.12498(8) 0.97105(15) 0.10655(8) 0.0271(3) Uani 1 1 d
C12 C 0.11697(7) 0.98457(14) 0.17441(7) 0.0235(3) Uani 1 1 d
C13 C 0.22680(7) 0.98427(14) 0.36199(7) 0.0225(3) Uani 1 1 d
C14 C 0.26959(8) 1.08688(14) 0.38257(8) 0.0277(3) Uani 1 1 d
C15 C 0.32945(8) 1.08008(15) 0.42957(8) 0.0306(3) Uani 1 1 d
C16 C 0.34902(8) 0.96551(16) 0.45917(8) 0.0302(3) Uani 1 1 d
C17 C 0.30915(9) 0.86038(16) 0.44058(9) 0.0351(4) Uani 1 1 d
C18 C 0.24969(8) 0.87122(14) 0.39291(9) 0.0307(3) Uani 1 1 d
F1 F 0.14119(5) 1.25599(9) 0.23348(5) 0.0395(2) Uani 1 1 d
F2 F 0.06819(5) 1.45225(9) 0.27198(6) 0.0425(3) Uani 1 1 d
F3 F -0.00459(5) 1.43638(11) 0.38129(6) 0.0471(3) Uani 1 1 d
F4 F -0.00104(6) 1.21704(12) 0.45462(5) 0.0474(3) Uani 1 1 d
F5 F 0.07629(5) 1.01907(9) 0.41939(4) 0.0332(2) Uani 1 1 d
F6 F 0.29747(4) 1.02065(10) 0.24780(5) 0.0368(2) Uani 1 1 d
F7 F 0.31421(5) 0.99644(10) 0.11704(5) 0.0376(2) Uani 1 1 d
F8 F 0.20129(5) 0.95911(11) 0.02150(5) 0.0428(3) Uani 1 1 d
F9 F 0.06849(5) 0.95377(11) 0.05981(5) 0.0413(3) Uani 1 1 d
F10 F 0.04960(4) 0.98283(9) 0.18965(5) 0.0319(2) Uani 1 1 d
F11 F 0.25495(5) 1.20115(9) 0.35390(6) 0.0483(3) Uani 1 1 d
F12 F 0.36836(6) 1.18377(11) 0.44698(7) 0.0543(3) Uani 1 1 d
F13 F 0.40664(5) 0.95723(11) 0.50561(5) 0.0417(3) Uani 1 1 d
F14 F 0.32749(6) 0.74793(11) 0.46969(7) 0.0607(4) Uani 1 1 d
F15 F 0.21397(6) 0.76206(10) 0.37768(7) 0.0584(4) Uani 1 1 d
O2 O 0.08263(9) 0.71203(14) 0.21966(8) 0.0486(4) Uani 1 1 d
H3 H 0.0497(15) 0.713(3) 0.1919(15) 0.069(9) Uiso 1 1 d
H4 H 0.0977(15) 0.641(3) 0.2263(15) 0.081(9) Uiso 1 1 d
O3 O 0.03155(8) 0.75387(15) 0.39420(7) 0.0454(3) Uani 1 1 d
H5 H 0.0523(15) 0.699(3) 0.4162(15) 0.079(9) Uiso 1 1 d
H6 H 0.0109(17) 0.798(3) 0.4214(17) 0.095(11) Uiso 1 1 d

loop_
_atom_site_aniso_label
_atom_site_aniso_U_11
_atom_site_aniso_U_22
_atom_site_aniso_U_33
_atom_site_aniso_U_23
_atom_site_aniso_U_13
_atom_site_aniso_U_12
O1 0.0301(5) 0.0319(6) 0.0214(5) 0.0005(5) 0.0063(4) -0.0096(4)
B 0.0194(7) 0.0243(8) 0.0197(7) 0.0007(6) 0.0018(6) -0.0028(6)
C1 0.0191(6) 0.0290(7) 0.0220(7) -0.0037(6) -0.0011(5) -0.0002(5)
C2 0.0212(6) 0.0311(8) 0.0292(8) 0.0003(6) 0.0043(6) -0.0017(6)
C3 0.0216(6) 0.0276(8) 0.0403(9) 0.0005(7) -0.0030(6) -0.0006(6)
C4 0.0243(7) 0.0349(9) 0.0383(9) -0.0118(7) -0.0027(6) 0.0063(6)
C5 0.0275(7) 0.0459(10) 0.0235(7) -0.0101(7) 0.0019(6) 0.0030(7)
C6 0.0236(6) 0.0335(8) 0.0201(7) -0.0024(6) -0.0023(5) -0.0014(6)
C7 0.0208(6) 0.0220(7) 0.0206(7) 0.0011(5) 0.0016(5) -0.0013(5)
C8 0.0208(6) 0.0250(7) 0.0238(7) 0.0004(5) 0.0020(5) 0.0000(5)
C9 0.0225(6) 0.0284(7) 0.0275(8) 0.0043(6) 0.0086(6) 0.0028(5)
C10 0.0337(8) 0.0323(8) 0.0192(7) 0.0019(6) 0.0076(6) 0.0023(6)
C11 0.0260(7) 0.0342(8) 0.0200(7) 0.0010(6) -0.0013(6) -0.0018(6)
C12 0.0206(6) 0.0280(7) 0.0223(7) 0.0023(6) 0.0044(5) -0.0010(5)
C13 0.0214(6) 0.0290(7) 0.0173(6) -0.0010(5) 0.0034(5) 0.0012(5)
C14 0.0261(7) 0.0279(8) 0.0284(8) 0.0053(6) -0.0008(6) -0.0004(6)
C15 0.0266(7) 0.0328(8) 0.0313(8) -0.0005(6) -0.0019(6) -0.0050(6)
C16 0.0237(7) 0.0425(9) 0.0235(7) -0.0005(7) -0.0016(6) 0.0068(6)
C17 0.0356(8) 0.0295(8) 0.0386(9) 0.0044(7) -0.0029(7) 0.0103(7)
C18 0.0322(7) 0.0237(7) 0.0349(9) -0.0034(6) -0.0015(7) 0.0026(6)
F1 0.0425(5) 0.0348(5) 0.0447(6) 0.0110(4) 0.0204(5) 0.0037(4)
F2 0.0297(5) 0.0300(5) 0.0674(7) 0.0099(5) 0.0041(5) 0.0030(4)
F3 0.0411(6) 0.0454(6) 0.0545(7) -0.0168(5) 0.0037(5) 0.0149(5)
F4 0.0496(6) 0.0657(7) 0.0294(5) -0.0076(5) 0.0154(5) 0.0141(5)
F5 0.0377(5) 0.0429(5) 0.0197(4) 0.0033(4) 0.0057(4) 0.0032(4)
F6 0.0198(4) 0.0623(7) 0.0282(5) -0.0015(4) 0.0020(4) -0.0055(4)
F7 0.0251(4) 0.0565(6) 0.0334(5) 0.0059(4) 0.0133(4) 0.0044(4)
F8 0.0430(6) 0.0679(7) 0.0191(5) -0.0008(5) 0.0099(4) 0.0016(5)
F9 0.0315(5) 0.0703(7) 0.0206(5) 0.0002(5) -0.0030(4) -0.0046(5)
F10 0.0182(4) 0.0520(6) 0.0255(5) 0.0029(4) 0.0026(3) -0.0011(4)
F11 0.0385(5) 0.0314(5) 0.0696(8) 0.0198(5) -0.0176(5) -0.0099(4)
F12 0.0418(6) 0.0445(6) 0.0699(8) 0.0026(6) -0.0238(5) -0.0146(5)
F13 0.0316(5) 0.0570(7) 0.0335(5) 0.0028(5) -0.0097(4) 0.0073(4)
F14 0.0602(7) 0.0382(6) 0.0771(9) 0.0162(6) -0.0209(6) 0.0118(5)
F15 0.0563(7) 0.0230(5) 0.0883(10) -0.0012(5) -0.0255(6) -0.0002(5)
O2 0.0656(10) 0.0291(7) 0.0486(9) -0.0049(6) -0.0050(7) 0.0029(6)
O3 0.0536(8) 0.0454(8) 0.0390(8) 0.0170(6) 0.0136(6) 0.0076(7)

loop_
_atom_type_symbol
_atom_type_description
_atom_type_scat_dispersion_real
_atom_type_scat_dispersion_imag
_atom_type_scat_source
C C 0.0033 0.0016 'International Tables Vol C Tables 4.2.6.8 and 6.1.1.4'
H H 0.0000 0.0000 'International Tables Vol C Tables 4.2.6.8 and 6.1.1.4'
O O 0.0106 0.0060 'International Tables Vol C Tables 4.2.6.8 and 6.1.1.4'
F F 0.0171 0.0103 'International Tables Vol C Tables 4.2.6.8 and 6.1.1.4'
B B 0.0013 0.0007 'International Tables Vol C Tables 4.2.6.8 and 6.1.1.4'

loop_
_geom_angle_atom_site_label_1
_geom_angle_atom_site_label_2
_geom_angle_atom_site_label_3
_geom_angle
B O1 H1 124.2(15)
B O1 H2 126.9(16)
H1 O1 H2 107(2)
O1 B C7 102.48(11)
O1 B C1 106.42(11)
C7 B C1 112.88(12)
O1 B C13 109.47(11)
C7 B C13 114.34(11)
C1 B C13 110.60(11)
C6 C1 C2 113.72(13)
C6 C1 B 119.98(13)
C2 C1 B 126.28(13)
F1 C2 C3 115.43(14)
F1 C2 C1 120.55(13)
C3 C2 C1 124.00(14)
F2 C3 C4 119.00(14)
F2 C3 C2 121.33(15)
C4 C3 C2 119.67(15)
F3 C4 C3 119.90(16)
F3 C4 C5 121.30(15)
C3 C4 C5 118.80(14)
F4 C5 C4 119.22(14)
F4 C5 C6 121.05(15)
C4 C5 C6 119.73(15)
F5 C6 C1 118.24(13)
F5 C6 C5 117.70(14)
C1 C6 C5 124.05(15)
C8 C7 C12 114.28(13)
C8 C7 B 126.01(13)
C12 C7 B 119.67(12)
F6 C8 C9 115.46(13)
F6 C8 C7 121.32(13)
C9 C8 C7 123.22(14)
F7 C9 C8 120.19(14)
F7 C9 C10 120.31(14)
C8 C9 C10 119.49(13)
F8 C10 C11 119.96(14)
F8 C10 C9 120.07(14)
C11 C10 C9 119.98(14)
F9 C11 C12 120.48(13)
F9 C11 C10 120.95(13)
C12 C11 C10 118.57(14)
F10 C12 C11 115.29(13)
F10 C12 C7 120.32(12)
C11 C12 C7 124.39(13)
C18 C13 C14 113.61(13)
C18 C13 B 125.33(13)
C14 C13 B 121.06(13)
F11 C14 C15 116.05(13)
F11 C14 C13 119.47(13)
C15 C14 C13 124.43(14)
F12 C15 C16 119.66(14)
F12 C15 C14 121.05(14)
C16 C15 C14 119.28(14)
F13 C16 C17 120.78(14)
F13 C16 C15 120.17(15)
C17 C16 C15 119.05(14)
F14 C17 C16 119.54(14)
F14 C17 C18 120.64(15)
C16 C17 C18 119.82(14)
F15 C18 C13 120.78(14)
F15 C18 C17 115.42(14)
C13 C18 C17 123.80(14)
H3 O2 H4 112(3)
H5 O3 H6 108(3)

loop_
_geom_bond_atom_site_label_1
_geom_bond_atom_site_label_2
_geom_bond_distance
O1 B 1.5816(18)
O1 H1 0.98(3)
O1 H2 0.83(2)
B C7 1.633(2)
B C1 1.665(2)
B C13 1.668(2)
C1 C6 1.394(2)
C1 C2 1.406(2)
C2 F1 1.3543(18)
C2 C3 1.404(2)
C3 F2 1.3608(19)
C3 C4 1.379(2)
C4 F3 1.3646(18)
C4 C5 1.395(3)
C5 F4 1.3502(19)
C5 C6 1.401(2)
C6 F5 1.3690(18)
C7 C8 1.404(2)
C7 C12 1.414(2)
C8 F6 1.3728(17)
C8 C9 1.386(2)
C9 F7 1.3599(17)
C9 C10 1.397(2)
C10 F8 1.3428(18)
C10 C11 1.391(2)
C11 F9 1.3644(17)
C11 C12 1.379(2)
C12 F10 1.3720(16)
C13 C18 1.408(2)
C13 C14 1.410(2)
C14 F11 1.3676(18)
C14 C15 1.405(2)
C15 F12 1.3661(19)
C15 C16 1.396(2)
C16 F13 1.3674(17)
C16 C17 1.393(2)
C17 F14 1.3670(19)
C17 C18 1.410(2)
C18 F15 1.3764(19)
O2 H3 0.79(3)
O2 H4 0.82(3)
O3 H5 0.82(3)
O3 H6 0.85(3)

loop_
_geom_torsion_atom_site_label_1
_geom_torsion_atom_site_label_2
_geom_torsion_atom_site_label_3
_geom_torsion_atom_site_label_4
_geom_torsion
O1 B C1 C6 47.77(16)
C7 B C1 C6 159.42(12)
C13 B C1 C6 -71.05(16)
O1 B C1 C2 -134.19(14)
C7 B C1 C2 -22.55(19)
C13 B C1 C2 106.99(15)
C6 C1 C2 F1 178.43(12)
B C1 C2 F1 0.3(2)
C6 C1 C2 C3 -0.2(2)
B C1 C2 C3 -178.30(14)
F1 C2 C3 F2 -0.2(2)
C1 C2 C3 F2 178.42(13)
F1 C2 C3 C4 -179.77(13)
C1 C2 C3 C4 -1.1(2)
F2 C3 C4 F3 1.2(2)
C2 C3 C4 F3 -179.29(14)
F2 C3 C4 C5 -178.65(14)
C2 C3 C4 C5 0.9(2)
F3 C4 C5 F4 0.9(2)
C3 C4 C5 F4 -179.30(13)
F3 C4 C5 C6 -179.28(14)
C3 C4 C5 C6 0.5(2)
C2 C1 C6 F5 -179.21(12)
B C1 C6 F5 -0.94(19)
C2 C1 C6 C5 1.7(2)
B C1 C6 C5 179.95(13)
F4 C5 C6 F5 -1.2(2)
C4 C5 C6 F5 178.96(13)
F4 C5 C6 C1 177.89(13)
C4 C5 C6 C1 -1.9(2)
O1 B C7 C8 -129.25(14)
C1 B C7 C8 116.69(15)
C13 B C7 C8 -10.9(2)
O1 B C7 C12 48.09(16)
C1 B C7 C12 -65.97(16)
C13 B C7 C12 166.44(13)
C12 C7 C8 F6 177.47(13)
B C7 C8 F6 -5.1(2)
C12 C7 C8 C9 -1.9(2)
B C7 C8 C9 175.55(14)
F6 C8 C9 F7 0.9(2)
C7 C8 C9 F7 -179.71(13)
F6 C8 C9 C10 -179.71(13)
C7 C8 C9 C10 -0.3(2)
F7 C9 C10 F8 1.3(2)
C8 C9 C10 F8 -178.16(14)
F7 C9 C10 C11 -178.83(14)
C8 C9 C10 C11 1.8(2)
F8 C10 C11 F9 -0.1(2)
C9 C10 C11 F9 -179.96(14)
F8 C10 C11 C12 179.08(14)
C9 C10 C11 C12 -0.8(2)
F9 C11 C12 F10 -1.8(2)
C10 C11 C12 F10 179.07(13)
F9 C11 C12 C7 177.51(14)
C10 C11 C12 C7 -1.6(2)
C8 C7 C12 F10 -177.81(12)
B C7 C12 F10 4.5(2)
C8 C7 C12 C11 2.9(2)
B C7 C12 C11 -174.72(14)
O1 B C13 C18 18.29(19)
C7 B C13 C18 -96.01(17)
C1 B C13 C18 135.24(15)
O1 B C13 C14 -162.07(13)
C7 B C13 C14 83.63(17)
C1 B C13 C14 -45.12(18)
C18 C13 C14 F11 176.94(14)
B C13 C14 F11 -2.7(2)
C18 C13 C14 C15 -0.3(2)
B C13 C14 C15 -179.99(14)
F11 C14 C15 F12 2.6(2)
C13 C14 C15 F12 179.95(15)
F11 C14 C15 C16 -177.81(15)
C13 C14 C15 C16 -0.5(3)
F12 C15 C16 F13 0.3(2)
C14 C15 C16 F13 -179.24(14)
F12 C15 C16 C17 -179.53(15)
C14 C15 C16 C17 0.9(2)
F13 C16 C17 F14 0.7(2)
C15 C16 C17 F14 -179.44(16)
F13 C16 C17 C18 179.61(15)
C15 C16 C17 C18 -0.5(3)
C14 C13 C18 F15 -179.35(14)
B C13 C18 F15 0.3(2)
C14 C13 C18 C17 0.7(2)
B C13 C18 C17 -179.63(15)
F14 C17 C18 F15 -1.4(2)
C16 C17 C18 F15 179.74(15)
F14 C17 C18 C13 178.58(16)
C16 C17 C18 C13 -0.3(3)
